data_1531501
loop_
_publ_author_name
'Hofmann, B.'

_publ_section_title
;
 Neue Metallfluoride A3 M F7 mit M = Si, Ti, Cr, Mn, Ni und A = Rb, Cs
;
_journal_name_full 'Zeitschrift fuer Anorganische und Allgemeine Chemie'
_journal_page_first 151
_journal_page_last 162
_journal_volume 458
_journal_year 1979
_chemical_formula_sum 'F7 K Rb2 Si'
_chemical_name_systematic 'Rb2 K Si F7'
_space_group_IT_number 127
_symmetry_space_group_name_Hall '-P 4 2ab'
_symmetry_space_group_name_H-M 'P 4/m b m'
_cell_angle_alpha 90
_cell_angle_beta 90
_cell_angle_gamma 90
_cell_formula_units_Z 2
_cell_length_a 7.883
_cell_length_b 7.883
_cell_length_c 5.724
_cell_volume 355.699
_citation_journal_id_ASTM ZAACAB
_cod_data_source_file Hofmann_ZAACAB_1979_1114.cif
_cod_data_source_block F7K1Rb2Si1
_cod_original_formula_sum 'F7 K1 Rb2 Si1'
_cod_database_code 1531501

loop_
_symmetry_equiv_pos_as_xyz
x,y,z
-y,x,z
-x,-y,z
y,-x,z
x+1/2,-y+1/2,-z
y+1/2,x+1/2,-z
-x+1/2,y+1/2,-z
-y+1/2,-x+1/2,-z
-x,-y,-z
y,-x,-z
x,y,-z
-y,x,-z
-x-1/2,y-1/2,z
-y-1/2,-x-1/2,z
x-1/2,-y-1/2,z
y-1/2,x-1/2,z

loop_
_atom_site_label
_atom_site_type_symbol
_atom_site_fract_x
_atom_site_fract_y
_atom_site_fract_z
_atom_site_occupancy
_atom_site_U_iso_or_equiv
K1 K+1 0.305 0.805 0.5 0.5 0.0
Rb1 Rb+1 0 0 0 1 0.0
Si1 Si+4 0 0.5 0 1 0.0
F1 F-1 0 0 0.5 1 0.0
F2 F-1 0.3454 0.8454 0 1 0.0
F3 F-1 0.1093 0.6093 0.213 1 0.0
Rb2 Rb+1 0.305 0.805 0.5 0.5 0.0
